data_2300746
loop_
_publ_author_name
'Rohl&#xed;&#x10d;ek, Jan'
'Eigner, V&#xe1;clav'
'Czernek, Ji&#x159;&#xed;'
'Brus, Ji&#x159;&#xed;'

_publ_section_title
;
 An advanced approach combining solid-state NMR with powder diffraction
 applied to newly synthesized iso-thio-uronium salts.
;
_journal_coeditor_code UI5023
_journal_issue 'Pt 2'
_journal_name_full 'Journal of applied crystallography'
_journal_page_first 321
_journal_page_last 332
_journal_paper_doi 10.1107/S1600576724012378
_journal_volume 58
_journal_year 2025
_chemical_formula_moiety 'C10 H13 N2 S, B F4'
_chemical_formula_sum 'C10 H13 B F4 N2 S'
_chemical_formula_weight 280.10
_space_group_IT_number 14
_space_group_name_Hall '-P 2ybc'
_space_group_name_H-M_alt 'P 1 21/c 1'
_symmetry_cell_setting monoclinic
_symmetry_space_group_name_Hall '-P 2ybc'
_symmetry_space_group_name_H-M 'P 1 21/c 1'
_atom_sites_solution_hydrogens difmap
_atom_sites_solution_primary other
_cell_angle_alpha 90
_cell_angle_beta 91.387(6)
_cell_angle_gamma 90
_cell_formula_units_Z 4
_cell_length_a 5.6817(4)
_cell_length_b 7.4235(5)
_cell_length_c 29.057(2)
_cell_measurement_reflns_used 1752
_cell_measurement_temperature 95
_cell_measurement_theta_max 74.10
_cell_measurement_theta_min 6.15
_cell_volume 1225.21(15)
_computing_cell_refinement
; 
 CrysAlisPro (Rigaku Oxford Diffraction, 2017) 
;
_computing_data_collection 'SuperNova, (Oxford Diffraction, 2010)'
_computing_data_reduction
; 
 CrysAlisPro (Rigaku Oxford Diffraction, 2017) 
;
_computing_molecular_graphics 'CAMERON (Watkin et al., 1996)'
_computing_publication_material 'CRYSTALS (Betteridge et al., 2003)'
_computing_structure_refinement 'CRYSTALS (Betteridge et al., 2003)'
_computing_structure_solution 'Superflip (Palatinus & Chapuis, 2007)'
_diffrn_ambient_pressure 101
_diffrn_ambient_temperature 95
_diffrn_measured_fraction_theta_full 0.992
_diffrn_measured_fraction_theta_max 0.944
_diffrn_measurement_device Area
_diffrn_measurement_device_type 'Oxford Diffraction SuperNova'
_diffrn_measurement_method '\f & \w scans'
_diffrn_radiation_monochromator 'focussing mirrors'
_diffrn_radiation_type 'Cu K\a'
_diffrn_radiation_wavelength 1.54184
_diffrn_reflns_av_R_equivalents 0.035
_diffrn_reflns_av_unetI/netI 0.053
_diffrn_reflns_limit_h_max 6
_diffrn_reflns_limit_h_min -6
_diffrn_reflns_limit_k_max 9
_diffrn_reflns_limit_k_min -6
_diffrn_reflns_limit_l_max 35
_diffrn_reflns_limit_l_min -34
_diffrn_reflns_number 3923
_diffrn_reflns_theta_full 67.68
_diffrn_reflns_theta_max 74.711
_diffrn_reflns_theta_min 3.043
_diffrn_standards_number 0
_exptl_absorpt_coefficient_mu 2.696
_exptl_absorpt_correction_T_max 0.86
_exptl_absorpt_correction_T_min 0.35
_exptl_absorpt_correction_type analytical
_exptl_absorpt_process_details
; 
 Analytical Absorption (De Meulenaer & Tompa, 1965) 
;
_exptl_crystal_colour colourless
_exptl_crystal_density_diffrn 1.518
_exptl_crystal_density_meas ?
_exptl_crystal_density_method 'not measured'
_exptl_crystal_description platelet
_exptl_crystal_F_000 576
_exptl_crystal_size_max 0.800
_exptl_crystal_size_mid 0.595
_exptl_crystal_size_min 0.057
_refine_diff_density_max 0.82
_refine_diff_density_min -0.71
_refine_ls_extinction_method None
_refine_ls_goodness_of_fit_ref 1.0406
_refine_ls_hydrogen_treatment mixed
_refine_ls_matrix_type full
_refine_ls_number_parameters 171
_refine_ls_number_reflns 2368
_refine_ls_number_restraints 8
_refine_ls_R_factor_all 0.0834
_refine_ls_R_factor_gt 0.0788
_refine_ls_shift/su_max 0.0002406
_refine_ls_shift/su_mean 0.0000140
_refine_ls_structure_factor_coef Fsqd
_refine_ls_weighting_details
;
 Method= Modified Sheldrick 
 w=1/[\s^2^(F^2^) + ( 0.05P)^2^ +14.05P] 
 ,where P=(max(Fo^2^,0) + 2Fc^2^)/3 
;
_refine_ls_weighting_scheme calc
_refine_ls_wR_factor_all 0.2236
_refine_ls_wR_factor_gt 0.2211
_refine_ls_wR_factor_ref 0.2236
_reflns_limit_h_max 6
_reflns_limit_h_min -6
_reflns_limit_k_max 9
_reflns_limit_k_min 0
_reflns_limit_l_max 35
_reflns_limit_l_min 0
_reflns_number_gt 2099
_reflns_number_total 2368
_reflns_threshold_expression I>2.0\s(I)
_oxford_diffrn_Wilson_B_factor 1.66
_oxford_diffrn_Wilson_scale 0.02
_oxford_refine_ls_r_factor_ref 0.0834
_oxford_refine_ls_scale 7.3(5)
_oxford_reflns_number_all 2368
_cod_data_source_file ui5023.cif
_cod_data_source_block 1BF4_VE_2A
_cod_depositor_comments
;
The following automatic conversions were performed:

data item '_exptl_crystal_density_meas' value 'not measured' was
changed to '?' -- the value is perceived as not measured.

Automatic conversion script
Id: cif_fix_values 8170 2020-07-09 18:12:32Z antanas 

 Adding full bibliography for 2300745--2300749.cif.
;
_cod_original_cell_volume 1225.20(14)
_cod_original_sg_symbol_H-M 'P 21/c '
_cod_database_code 2300746
_oxford_refine_reflns_threshold_expression I>-3.0\s(I)
_oxford_refine_ls_r_factor_all 0.0834
_oxford_refine_ls_wr_factor_all 0.2236

loop_
_symmetry_equiv_pos_as_xyz
x,y,z
-x,-y,-z
x,-y+1/2,z+1/2
-x,y+1/2,-z+1/2

loop_
_atom_site_label
_atom_site_type_symbol
_atom_site_fract_x
_atom_site_fract_y
_atom_site_fract_z
_atom_site_U_iso_or_equiv
_atom_site_occupancy
_atom_site_adp_type
_atom_site_refinement_flags_posn
_atom_site_refinement_flags_adp
_atom_site_refinement_flags_occupancy
_atom_site_disorder_assembly
_atom_site_disorder_group
_atom_site_attached_hydrogens
S1 S 0.8078(2) -0.13629(18) 0.63603(4) 0.0212 1.0000 Uani . . . . . .
F1 F 0.4078(6) 0.3055(5) 0.53502(11) 0.0274 1.0000 Uani . . . . . .
F2 F 0.4853(9) 0.5341(5) 0.58509(14) 0.0502 1.0000 Uani . . . . . .
F3 F 0.7349(7) 0.3030(9) 0.58120(15) 0.0658 1.0000 Uani . . . . . .
F4 F 0.3754(6) 0.2595(5) 0.61181(11) 0.0293 1.0000 Uani . . . . . .
N1 N 1.1435(8) -0.0525(6) 0.57405(16) 0.0245 1.0000 Uani D . . . . .
N2 N 0.9406(9) -0.2941(7) 0.55845(17) 0.0293 1.0000 Uani D . . . . .
C1 C 0.8458(9) 0.0725(7) 0.71139(18) 0.0193 1.0000 Uani . . . . . .
C2 C 0.9623(9) 0.0012(7) 0.75002(19) 0.0185 1.0000 Uani . . . . . .
C3 C 0.8654(10) 0.0178(7) 0.79319(19) 0.0226 1.0000 Uani . . . . . .
C4 C 0.6511(9) 0.1032(7) 0.79821(19) 0.0209 1.0000 Uani . . . . . .
C5 C 0.5342(9) 0.1747(7) 0.7596(2) 0.0217 1.0000 Uani . . . . . .
C6 C 0.6285(9) 0.1574(7) 0.71643(19) 0.0209 1.0000 Uani . . . . . .
C7 C 0.9557(9) 0.0528(8) 0.66502(19) 0.0225 1.0000 Uani . . . . . .
C8 C 0.9745(8) -0.1588(7) 0.58799(18) 0.0176 1.0000 Uani D . . . . .
C9 C 1.1020(9) -0.2860(8) 0.51989(18) 0.0223 1.0000 Uani D . . . . .
C10 C 1.2562(9) -0.1210(7) 0.53260(19) 0.0216 1.0000 Uani D . . . . .
B1 B 0.5002(11) 0.3497(9) 0.5784(2) 0.0236 1.0000 Uani . . . . . .
H22 H 1.1067 -0.0572 0.7469 0.0231 1.0000 Uiso R . . . . .
H31 H 0.9446 -0.0306 0.8189 0.0269 1.0000 Uiso R . . . . .
H41 H 0.5868 0.1143 0.8273 0.0262 1.0000 Uiso R . . . . .
H51 H 0.3901 0.2338 0.7627 0.0262 1.0000 Uiso R . . . . .
H61 H 0.5486 0.2030 0.6906 0.0260 1.0000 Uiso R . . . . .
H71 H 1.1236 0.0300 0.6684 0.0250 1.0000 Uiso R . . . . .
H72 H 0.9286 0.1614 0.6473 0.0249 1.0000 Uiso R . . . . .
H91 H 1.1966 -0.3944 0.5178 0.0277 1.0000 Uiso R . . . . .
H92 H 1.0151 -0.2672 0.4910 0.0280 1.0000 Uiso R . . . . .
H102 H 1.4171 -0.1582 0.5396 0.0262 1.0000 Uiso R . . . . .
H101 H 1.2581 -0.0326 0.5081 0.0257 1.0000 Uiso R . . . . .
H11 H 1.210(7) 0.027(6) 0.5917(11) 0.029(2) 1.0000 Uiso D . . . . .
H21 H 0.835(9) -0.375(6) 0.5614(14) 0.036(2) 1.0000 Uiso D . . . . .

loop_
_atom_site_aniso_label
_atom_site_aniso_U_11
_atom_site_aniso_U_22
_atom_site_aniso_U_33
_atom_site_aniso_U_23
_atom_site_aniso_U_13
_atom_site_aniso_U_12
S1 0.0182(6) 0.0205(7) 0.0250(7) -0.0028(5) 0.0052(5) -0.0067(5)
F1 0.0257(17) 0.0288(18) 0.0279(17) -0.0028(14) 0.0009(13) -0.0038(14)
F2 0.089(3) 0.0211(19) 0.039(2) 0.0035(16) -0.017(2) -0.020(2)
F3 0.019(2) 0.134(5) 0.044(2) 0.026(3) 0.0029(16) 0.012(2)
F4 0.0322(19) 0.0264(18) 0.0297(17) -0.0001(14) 0.0078(14) -0.0165(15)
N1 0.028(3) 0.019(2) 0.027(2) -0.0046(19) 0.0061(19) -0.010(2)
N2 0.027(3) 0.026(3) 0.035(3) -0.013(2) 0.012(2) -0.018(2)
C1 0.019(3) 0.015(2) 0.024(3) 0.000(2) 0.0023(19) -0.004(2)
C2 0.010(2) 0.015(2) 0.031(3) -0.002(2) -0.0007(19) 0.0030(19)
C3 0.030(3) 0.014(3) 0.024(3) 0.002(2) -0.003(2) -0.004(2)
C4 0.019(3) 0.013(2) 0.032(3) -0.003(2) 0.008(2) -0.003(2)
C5 0.013(2) 0.013(2) 0.038(3) -0.003(2) 0.002(2) -0.001(2)
C6 0.021(3) 0.012(2) 0.030(3) 0.000(2) -0.005(2) -0.002(2)
C7 0.016(3) 0.021(3) 0.030(3) -0.003(2) 0.005(2) -0.007(2)
C8 0.006(2) 0.019(3) 0.029(3) 0.001(2) 0.0010(18) 0.0011(19)
C9 0.020(3) 0.023(3) 0.024(3) -0.003(2) 0.005(2) -0.002(2)
C10 0.017(3) 0.022(3) 0.027(3) -0.001(2) 0.009(2) 0.000(2)
B1 0.018(3) 0.027(3) 0.025(3) 0.004(3) -0.002(2) -0.012(3)

loop_
_atom_type_symbol
_atom_type_scat_dispersion_real
_atom_type_scat_dispersion_imag
_atom_type_scat_Cromer_Mann_a1
_atom_type_scat_Cromer_Mann_b1
_atom_type_scat_Cromer_Mann_a2
_atom_type_scat_Cromer_Mann_b2
_atom_type_scat_Cromer_Mann_a3
_atom_type_scat_Cromer_Mann_b3
_atom_type_scat_Cromer_Mann_a4
_atom_type_scat_Cromer_Mann_b4
_atom_type_scat_Cromer_Mann_c
_atom_type_scat_source
C 0.0181 0.0091 2.3100 20.8439 1.0200 10.2075 1.5886 0.5687 0.8650 51.6512 0.2156 'International Tables Vol C 4.2.6.8 and 6.1.1.4'
H 0.0000 0.0000 0.4930 10.5109 0.3229 26.1257 0.1402 3.1424 0.0408 57.7998 0.0030 'International Tables Vol C 4.2.6.8 and 6.1.1.4'
B 0.0090 0.0039 2.0545 23.2185 1.3326 1.0210 1.0979 60.3498 0.7068 0.1403 -0.1932 'International Tables Vol C 4.2.6.8 and 6.1.1.4'
N 0.0311 0.0180 12.2126 0.0057 3.1322 9.8933 2.0125 28.9975 1.1663 0.5826 -11.5290 'International Tables Vol C 4.2.6.8 and 6.1.1.4'
F 0.0727 0.0534 3.5392 10.2825 2.6412 4.2944 1.5170 0.2615 1.0243 26.1476 0.2776 'International Tables Vol C 4.2.6.8 and 6.1.1.4'
S 0.3331 0.5567 6.9053 1.4679 5.2034 22.2151 1.4379 0.2536 1.5863 56.1720 0.8669 'International Tables Vol C 4.2.6.8 and 6.1.1.4'

loop_
_geom_angle_atom_site_label_1
_geom_angle_site_symmetry_1
_geom_angle_atom_site_label_2
_geom_angle_site_symmetry_2
_geom_angle_atom_site_label_3
_geom_angle_site_symmetry_3
_geom_angle
_geom_angle_publ_flag
C7 . S1 . C8 . 101.1(2) yes
C8 . N1 . C10 . 112.4(4) yes
C8 . N1 . H11 . 122.7(15) no
C10 . N1 . H11 . 121.9(15) no
C8 . N2 . C9 . 112.2(4) yes
C8 . N2 . H21 . 123.8(14) no
C9 . N2 . H21 . 123.9(14) no
C2 . C1 . C6 . 119.4(5) yes
C2 . C1 . C7 . 119.0(5) yes
C6 . C1 . C7 . 121.6(5) yes
C1 . C2 . C3 . 120.2(5) yes
C1 . C2 . H22 . 120.0 no
C3 . C2 . H22 . 119.8 no
C2 . C3 . C4 . 120.3(5) yes
C2 . C3 . H31 . 119.7 no
C4 . C3 . H31 . 120.0 no
C3 . C4 . C5 . 119.5(5) yes
C3 . C4 . H41 . 120.0 no
C5 . C4 . H41 . 120.5 no
C4 . C5 . C6 . 120.5(5) yes
C4 . C5 . H51 . 120.0 no
C6 . C5 . H51 . 119.5 no
C1 . C6 . C5 . 120.0(5) yes
C1 . C6 . H61 . 119.6 no
C5 . C6 . H61 . 120.4 no
C1 . C7 . S1 . 106.9(4) yes
C1 . C7 . H71 . 110.7 no
S1 . C7 . H71 . 110.6 no
C1 . C7 . H72 . 109.3 no
S1 . C7 . H72 . 109.2 no
H71 . C7 . H72 . 110.1 no
S1 . C8 . N2 . 121.6(4) yes
S1 . C8 . N1 . 127.9(4) yes
N2 . C8 . N1 . 110.5(5) yes
N2 . C9 . C10 . 102.2(4) yes
N2 . C9 . H91 . 111.8 no
C10 . C9 . H91 . 111.1 no
N2 . C9 . H92 . 110.6 no
C10 . C9 . H92 . 111.4 no
H91 . C9 . H92 . 109.6 no
C9 . C10 . N1 . 102.4(4) yes
C9 . C10 . H102 . 110.5 no
N1 . C10 . H102 . 110.6 no
C9 . C10 . H101 . 112.2 no
N1 . C10 . H101 . 112.4 no
H102 . C10 . H101 . 108.7 no
F1 . B1 . F4 . 109.4(5) yes
F1 . B1 . F2 . 109.7(5) yes
F4 . B1 . F2 . 110.2(5) yes
F1 . B1 . F3 . 109.7(5) yes
F4 . B1 . F3 . 110.3(5) yes
F2 . B1 . F3 . 107.6(5) yes

loop_
_geom_bond_atom_site_label_1
_geom_bond_site_symmetry_1
_geom_bond_atom_site_label_2
_geom_bond_site_symmetry_2
_geom_bond_distance
_geom_bond_publ_flag
S1 . C7 . 1.831(5) yes
S1 . C8 . 1.714(5) yes
F1 . B1 . 1.393(7) yes
F2 . B1 . 1.385(8) yes
F3 . B1 . 1.379(7) yes
F4 . B1 . 1.388(7) yes
N1 . C8 . 1.314(7) yes
N1 . C10 . 1.469(7) yes
N1 . H11 . 0.863(19) no
N2 . C8 . 1.332(7) yes
N2 . C9 . 1.466(7) yes
N2 . H21 . 0.856(19) no
C1 . C2 . 1.394(7) yes
C1 . C6 . 1.397(8) yes
C1 . C7 . 1.506(7) yes
C2 . C3 . 1.387(8) yes
C2 . H22 . 0.934 no
C3 . C4 . 1.384(8) yes
C3 . H31 . 0.934 no
C4 . C5 . 1.395(8) yes
C4 . H41 . 0.933 no
C5 . C6 . 1.381(8) yes
C5 . H51 . 0.935 no
C6 . H61 . 0.932 no
C7 . H71 . 0.972 no
C7 . H72 . 0.966 no
C9 . C10 . 1.546(7) yes
C9 . H91 . 0.970 no
C9 . H92 . 0.973 no
C10 . H102 . 0.972 no
C10 . H101 . 0.969 no
